data_7720849
loop_
_publ_author_name
'Quan, Ziyi'
'Wang, Zheng'
'Liu, Yaxu'
'Sun, Yuanchao'
'Wang, Bo'

_publ_section_title
;
 A robust [Pd(BIAN-IPr<sup>#</sup>)Cl<sub>2</sub>(H<sub>2</sub>O)]
 catalyst employing water as a disposable ligand for C-S cross coupling of
 aryl chlorides and thiols.
;
_journal_issue 17
_journal_name_full 'Dalton transactions (Cambridge, England : 2003)'
_journal_page_first 6934
_journal_page_last 6943
_journal_paper_doi 10.1039/d6dt00623j
_journal_volume 55
_journal_year 2026
_chemical_formula_moiety 'C103 H78 Cl2 N2 O Pd, 2(H2 O)'
_chemical_formula_sum 'C103 H82 Cl2 N2 O3 Pd'
_chemical_formula_weight 1573.00
_space_group_crystal_system orthorhombic
_space_group_IT_number 61
_space_group_name_Hall '-P 2ac 2ab'
_space_group_name_H-M_alt 'P b c a'
_atom_sites_solution_hydrogens mixed
_atom_sites_solution_primary dual
_audit_block_doi 10.5517/ccdc.csd.cc2qgx6b
_audit_creation_date 2025-08-17
_audit_creation_method
;
Olex2 1.5
(compiled 2023.03.06 svn.rbb2c1857 for OlexSys, GUI svn.r6748)
;
_audit_update_record
;
2025-12-17 deposited with the CCDC.	2026-04-08 downloaded from the CCDC.
;
_cell_angle_alpha 90
_cell_angle_beta 90
_cell_angle_gamma 90
_cell_formula_units_Z 8
_cell_length_a 21.3042(2)
_cell_length_b 25.7788(2)
_cell_length_c 29.4625(3)
_cell_measurement_reflns_used 23986
_cell_measurement_temperature 150.00(10)
_cell_measurement_theta_max 76.3270
_cell_measurement_theta_min 2.2600
_cell_volume 16180.7(3)
_computing_cell_refinement 'CrysAlisPro 1.171.43.144a (Rigaku OD, 2024)'
_computing_data_collection 'CrysAlisPro system (CCD 43.144a (release 23-01-2025))'
_computing_data_reduction 'CrysAlisPro 1.171.43.144a (Rigaku OD, 2024)'
_computing_molecular_graphics 'Olex2 1.5 (Dolomanov et al., 2009)'
_computing_publication_material 'Olex2 1.5 (Dolomanov et al., 2009)'
_computing_structure_refinement 'XL  (Sheldrick, 2008)'
_computing_structure_solution 'SHELXT 2014/4 (Sheldrick, 2014)'
_diffrn_ambient_environment N~2~
_diffrn_ambient_temperature 150.00(10)
_diffrn_detector 'Hybrid Pixel Array Detector'
_diffrn_detector_area_resol_mean 10.0000
_diffrn_detector_type HyPix
_diffrn_measured_fraction_theta_full 0.998
_diffrn_measured_fraction_theta_max 0.956
_diffrn_measurement_details
;
List of Runs (angles in degrees, time in seconds):

  # Type    Start    End  Width  t~exp~   \w     \q     \k     \f   Frames
#--------------------------------------------------------------------------
  1  \w   -162.00 -91.00   0.50    1.50    -- -103.57-116.00 -75.00  142
  2  \w   -155.00 -94.00   0.50    1.50    -- -103.57 -12.00  80.00  122
  3  \w    -68.00 -41.00   0.50    1.50    -- -103.57  61.00 -30.00   54
  4  \w    -18.00  25.00   0.50    0.38    --  -45.61  12.00-107.00   86
  5  \w    -22.00  22.00   0.50    0.38    --   45.61 -12.00  80.00   88
  6  \w    -20.00  27.00   0.50    0.38    --   45.61 -19.00   0.00   94
  7  \w     36.00  70.00   0.50    1.50    --  103.57 -61.00  60.00   68
  8  \w    145.00 172.00   0.50    1.50    --  103.57  45.00 -90.00   54
  9  \w     80.00 105.00   0.50    1.50    --  103.57 -95.00 -30.00   50
 10  \w     39.00 106.00   0.50    1.50    --  103.57-125.00  60.00  134
 11  \w     32.00 116.00   0.50    1.50    --  103.57-142.00-149.00  168
 12  \w     51.00  99.00   0.50    0.38    --   45.61-142.00-149.00   96
;
_diffrn_measurement_device 'four-circle diffractometer'
_diffrn_measurement_device_type 'XtaLAB Synergy R, DW system, HyPix'
_diffrn_measurement_method '\w scans'
_diffrn_orient_matrix_type 'CrysAlisPro convention (1999,Acta A55,543-557)'
_diffrn_orient_matrix_UB_11 -0.0112857000
_diffrn_orient_matrix_UB_12 0.0502291000
_diffrn_orient_matrix_UB_13 -0.0268895000
_diffrn_orient_matrix_UB_21 0.0028794000
_diffrn_orient_matrix_UB_22 -0.0309003000
_diffrn_orient_matrix_UB_23 -0.0447217000
_diffrn_orient_matrix_UB_31 -0.0715117000
_diffrn_orient_matrix_UB_32 -0.0092435000
_diffrn_orient_matrix_UB_33 0.0025489000
_diffrn_radiation_monochromator mirror
_diffrn_radiation_probe x-ray
_diffrn_radiation_type 'Cu K\a'
_diffrn_radiation_wavelength 1.54184
_diffrn_reflns_av_R_equivalents 0.0887
_diffrn_reflns_av_unetI/netI 0.0587
_diffrn_reflns_Laue_measured_fraction_full 0.998
_diffrn_reflns_Laue_measured_fraction_max 0.956
_diffrn_reflns_limit_h_max 10
_diffrn_reflns_limit_h_min -26
_diffrn_reflns_limit_k_max 31
_diffrn_reflns_limit_k_min -32
_diffrn_reflns_limit_l_max 33
_diffrn_reflns_limit_l_min -36
_diffrn_reflns_number 58098
_diffrn_reflns_point_group_measured_fraction_full 0.998
_diffrn_reflns_point_group_measured_fraction_max 0.956
_diffrn_reflns_theta_full 67.684
_diffrn_reflns_theta_max 76.521
_diffrn_reflns_theta_min 3.000
_diffrn_source 'Rotating-anode X-ray tube'
_diffrn_source_type 'Rigaku (Cu) X-ray Source'
_exptl_absorpt_coefficient_mu 2.880
_exptl_absorpt_correction_T_max 1.00000
_exptl_absorpt_correction_T_min 0.06585
_exptl_absorpt_correction_type multi-scan
_exptl_absorpt_process_details
;
CrysAlisPro 1.171.43.144a (Rigaku Oxford Diffraction, 2024)
Empirical absorption correction using spherical harmonics,
implemented in SCALE3 ABSPACK scaling algorithm.
;
_exptl_crystal_density_diffrn 1.291
_exptl_crystal_description block
_exptl_crystal_F_000 6544
_refine_diff_density_max 2.042
_refine_diff_density_min -2.141
_refine_diff_density_rms 0.140
_refine_ls_extinction_method none
_refine_ls_goodness_of_fit_ref 1.043
_refine_ls_hydrogen_treatment constr
_refine_ls_matrix_type full
_refine_ls_number_parameters 1007
_refine_ls_number_reflns 16268
_refine_ls_number_restraints 0
_refine_ls_restrained_S_all 1.043
_refine_ls_R_factor_all 0.0973
_refine_ls_R_factor_gt 0.0861
_refine_ls_shift/su_max 0.002
_refine_ls_shift/su_mean 0.000
_refine_ls_structure_factor_coef Fsqd
_refine_ls_weighting_details 'w=1/[\s^2^(Fo^2^)+(0.1856P)^2^+15.1308P] where P=(Fo^2^+2Fc^2^)/3'
_refine_ls_weighting_scheme calc
_refine_ls_wR_factor_gt 0.2434
_refine_ls_wR_factor_ref 0.2563
_reflns_Friedel_coverage 0.000
_reflns_number_gt 13284
_reflns_number_total 16268
_reflns_threshold_expression 'I > 2\s(I)'
_cod_data_source_file d6dt00623j2.cif
_cod_data_source_block 195_auto
_cod_depositor_comments 'Adding full bibliography for 7720849--7720851.cif.'
_cod_database_code 7720849
_shelx_shelxl_version_number 2014/7
_shelx_space_group_comment
;
The symmetry employed for this shelxl refinement is uniquely defined
by the following loop, which should always be used as a source of
symmetry information in preference to the above space-group names.
They are only intended as comments.
;
_olex2_refinement_description
;
1. Fixed Uiso
 At 1.2 times of:
  All C(H) groups
 At 1.5 times of:
  All O(H,H) groups
2.a Free rotating group:
 O1(H1A,H1B), O2(H2A,H2B)
2.b Rotating group:
 O005(H00A,H00B)
2.c Ternary CH refined with riding coordinates:
 C00I(H00I), C00J(H00J), C00R(H00R), C00Z(H00Z), C012(H012), C016(H016)
2.d Aromatic/amide H refined with riding coordinates:
 C00F(H00F), C00L(H00L), C00M(H00M), C00O(H00O), C00X(H00X), C013(H013),
 C014(H014), C015(H015), C017(H017), C01C(H01C), C01E(H01E), C01F(H01F),
 C01H(H01H), C01I(H01I), C01J(H01J), C01K(H01K), C01L(H01L), C01M(H01M),
 C01N(H01N), C01O(H01O), C01P(H01P), C01Q(H01Q), C01R(H01R), C01S(H01S),
 C01T(H01T), C01U(H01U), C01V(H01V), C01W(H01W), C01X(H01X), C01Y(H01Y),
 C01Z(H01Z), C020(H020), C021(H021), C022(H022), C023(H023), C024(H024),
 C025(H025), C026(H026), C027(H027), C028(H028), C029(H029), C02A(H02A),
 C02B(H02B), C02D(H02D), C02E(H02E), C02F(H02F), C02G(H02G), C02H(H02H),
 C02I(H02I), C02J(H02J), C02K(H02K), C02L(H02L), C02M(H02M), C02N(H02N),
 C02O(H02O), C02P(H02P), C02Q(H02Q), C02R(H02R), C02S(H02S), C02T(H02T),
 C02U(H02U), C02V(H02V), C02W(H02W), C02X(H02X), C02Y(H02Y), C02Z(H02Z),
 C030(H030), C031(H031), C032(H032), C033(H033)
;
_olex2_submission_special_instructions 'No special instructions were received'
_oxdiff_exptl_absorpt_empirical_details
;
Empirical correction (ABSPACK) includes:
- Absorption correction using spherical harmonics
- Frame scaling
;
_oxdiff_exptl_absorpt_empirical_full_max 4.756
_oxdiff_exptl_absorpt_empirical_full_min 0.386

loop_
_space_group_symop_operation_xyz
'x, y, z'
'-x+1/2, -y, z+1/2'
'-x, y+1/2, -z+1/2'
'x+1/2, -y+1/2, -z'
'-x, -y, -z'
'x-1/2, y, -z-1/2'
'x, -y-1/2, z-1/2'
'-x-1/2, y-1/2, z'

loop_
_atom_site_label
_atom_site_type_symbol
_atom_site_fract_x
_atom_site_fract_y
_atom_site_fract_z
_atom_site_U_iso_or_equiv
_atom_site_adp_type
_atom_site_occupancy
_atom_site_site_symmetry_order
_atom_site_calc_flag
_atom_site_refinement_flags_posn
_atom_site_refinement_flags_adp
_atom_site_refinement_flags_occupancy
_atom_site_disorder_assembly
_atom_site_disorder_group
Pd01 Pd 0.58632(2) 0.54833(2) 0.43372(2) 0.02880(14) Uani 1 1 d . . . . .
Cl1 Cl 0.57965(5) 0.53057(4) 0.50940(3) 0.0357(2) Uani 1 1 d . . . . .
Cl Cl 0.59115(5) 0.56569(5) 0.35823(4) 0.0453(3) Uani 1 1 d . . . . .
O005 O 0.48728(15) 0.54601(13) 0.42701(12) 0.0408(8) Uani 1 1 d . . . . .
H00A H 0.4594 0.5366 0.4476 0.061 Uiso 1 1 d R U . . .
H00B H 0.4645 0.5543 0.4030 0.061 Uiso 1 1 d R U . . .
N006 N 0.70730(15) 0.58983(12) 0.46660(11) 0.0275(6) Uani 1 1 d . . . . .
N008 N 0.72111(15) 0.52049(12) 0.42436(11) 0.0271(6) Uani 1 1 d . . . . .
C009 C 0.67688(19) 0.55344(14) 0.44131(14) 0.0273(8) Uani 1 1 d . . . . .
C00A C 0.8757(2) 0.56399(17) 0.46352(15) 0.0358(9) Uani 1 1 d . . . . .
C00B C 0.8467(2) 0.52255(17) 0.43864(15) 0.0337(9) Uani 1 1 d . . . . .
C00C C 0.68638(19) 0.62611(14) 0.54197(14) 0.0306(8) Uani 1 1 d . . . . .
C00D C 0.77099(18) 0.57975(15) 0.46490(14) 0.0299(8) Uani 1 1 d . . . . .
C00E C 0.71145(18) 0.47760(15) 0.39334(13) 0.0289(8) Uani 1 1 d . . . . .
C00F C 0.68408(19) 0.38846(15) 0.38112(14) 0.0311(8) Uani 1 1 d . . . . .
H00F H 0.6684 0.3563 0.3921 0.037 Uiso 1 1 calc R U . . .
C00G C 0.72647(19) 0.48362(15) 0.34768(14) 0.0304(8) Uani 1 1 d . . . . .
C00H C 0.8314(2) 0.60061(16) 0.48030(14) 0.0325(8) Uani 1 1 d . . . . .
C00I C 0.6526(2) 0.68117(16) 0.42248(14) 0.0350(9) Uani 1 1 d . . . . .
H00I H 0.6347 0.6473 0.4121 0.042 Uiso 1 1 calc R U . . .
C00J C 0.6756(2) 0.42284(15) 0.46154(13) 0.0313(8) Uani 1 1 d . . . . .
H00J H 0.6559 0.4558 0.4724 0.038 Uiso 1 1 calc R U . . .
C00K C 0.7004(2) 0.39280(16) 0.33573(14) 0.0337(8) Uani 1 1 d . . . . .
C00L C 0.6718(2) 0.66952(16) 0.56807(14) 0.0345(9) Uani 1 1 d . . . . .
H00L H 0.6743 0.6672 0.6002 0.041 Uiso 1 1 calc R U . . .
C00M C 0.5994(2) 0.57729(17) 0.60668(15) 0.0356(9) Uani 1 1 d . . . . .
H00M H 0.5856 0.6033 0.5862 0.043 Uiso 1 1 calc R U . . .
C00N C 0.6536(2) 0.71640(16) 0.54836(14) 0.0347(9) Uani 1 1 d . . . . .
C00O C 0.6036(2) 0.28884(18) 0.48424(18) 0.0461(11) Uani 1 1 d . . . . .
H00O H 0.6172 0.2541 0.4883 0.055 Uiso 1 1 calc R U . . .
C00P C 0.68220(18) 0.63108(14) 0.49483(13) 0.0285(8) Uani 1 1 d . . . . .
C00Q C 0.6284(2) 0.37934(16) 0.47004(13) 0.0317(8) Uani 1 1 d . . . . .
C00R C 0.7069(2) 0.57661(15) 0.56645(13) 0.0306(8) Uani 1 1 d . . . . .
H00R H 0.7076 0.5484 0.5431 0.037 Uiso 1 1 calc R U . . .
C00S C 0.7739(2) 0.58013(16) 0.58602(14) 0.0338(8) Uani 1 1 d . . . . .
C00T C 0.6610(2) 0.67658(15) 0.47385(14) 0.0310(8) Uani 1 1 d . . . . .
C00U C 0.6604(2) 0.55920(15) 0.60367(13) 0.0313(8) Uani 1 1 d . . . . .
C00V C 0.7527(2) 0.33954(16) 0.27556(14) 0.0352(9) Uani 1 1 d . . . . .
C00W C 0.7128(2) 0.68900(16) 0.39600(15) 0.0381(9) Uani 1 1 d . . . . .
C00X C 0.7616(2) 0.36580(17) 0.23506(14) 0.0375(9) Uani 1 1 d . . . . .
H00X H 0.7286 0.3861 0.2227 0.045 Uiso 1 1 calc R U . . .
C00Y C 0.7351(2) 0.41454(17) 0.48947(16) 0.0408(10) Uani 1 1 d . . . . .
C00Z C 0.6934(2) 0.34633(15) 0.30413(14) 0.0353(9) Uani 1 1 d . . . . .
H00Z H 0.6903 0.3150 0.3240 0.042 Uiso 1 1 calc R U . . .
C010 C 0.69000(18) 0.42992(14) 0.41111(13) 0.0273(7) Uani 1 1 d . . . . .
C011 C 0.7806(2) 0.53613(16) 0.43965(14) 0.0310(8) Uani 1 1 d . . . . .
C012 C 0.7492(2) 0.53456(16) 0.32672(14) 0.0357(9) Uani 1 1 d . . . . .
H012 H 0.7341 0.5631 0.3469 0.043 Uiso 1 1 calc R U . . .
C013 C 0.6471(2) 0.32812(17) 0.47666(16) 0.0408(10) Uani 1 1 d . . . . .
H013 H 0.6906 0.3198 0.4760 0.049 Uiso 1 1 calc R U . . .
C014 C 0.6470(2) 0.71891(15) 0.50200(14) 0.0345(9) Uani 1 1 d . . . . .
H014 H 0.6325 0.7502 0.4886 0.041 Uiso 1 1 calc R U . . .
C015 C 0.5639(2) 0.39073(18) 0.47180(16) 0.0412(10) Uani 1 1 d . . . . .
H015 H 0.5499 0.4253 0.4674 0.049 Uiso 1 1 calc R U . . .
C016 C 0.6450(2) 0.76429(16) 0.57812(15) 0.0380(9) Uani 1 1 d . . . . .
H016 H 0.6397 0.7945 0.5572 0.046 Uiso 1 1 calc R U . . .
C017 C 0.8185(2) 0.3625(2) 0.21254(17) 0.0467(11) Uani 1 1 d . . . . .
H017 H 0.8249 0.3817 0.1854 0.056 Uiso 1 1 calc R U . . .
C018 C 0.9396(2) 0.5680(2) 0.47111(17) 0.0434(10) Uani 1 1 d . . . . .
C019 C 0.6044(2) 0.72262(19) 0.41002(15) 0.0394(10) Uani 1 1 d . . . . .
C01A C 0.7214(3) 0.54490(17) 0.27928(16) 0.0422(11) Uani 1 1 d . . . . .
C01B C 0.7060(3) 0.77321(17) 0.60414(18) 0.0481(12) Uani 1 1 d . . . . .
C01C C 0.7668(2) 0.70987(19) 0.41429(17) 0.0447(10) Uani 1 1 d . . . . .
H01C H 0.7684 0.7176 0.4458 0.054 Uiso 1 1 calc R U . . .
C01D C 0.6329(2) 0.34828(17) 0.27637(14) 0.0369(9) Uani 1 1 d . . . . .
C01E C 0.7219(2) 0.44005(17) 0.31962(14) 0.0365(9) Uani 1 1 d . . . . .
H01E H 0.7338 0.4429 0.2886 0.044 Uiso 1 1 calc R U . . .
C01F C 0.8843(2) 0.48420(18) 0.42132(17) 0.0406(10) Uani 1 1 d . . . . .
H01F H 0.8668 0.4563 0.4045 0.049 Uiso 1 1 calc R U . . .
C01G C 0.8212(2) 0.53737(19) 0.32655(17) 0.0440(10) Uani 1 1 d . . . . .
C01H C 0.7920(2) 0.6178(2) 0.61718(16) 0.0457(11) Uani 1 1 d . . . . .
H01H H 0.7633 0.6445 0.6253 0.055 Uiso 1 1 calc R U . . .
C01I C 0.8521(2) 0.64230(17) 0.50508(15) 0.0378(9) Uani 1 1 d . . . . .
H01I H 0.8236 0.6673 0.5167 0.045 Uiso 1 1 calc R U . . .
C01J C 0.5400(2) 0.3007(2) 0.48590(18) 0.0478(11) Uani 1 1 d . . . . .
H01J H 0.5099 0.2742 0.4911 0.057 Uiso 1 1 calc R U . . .
C01K C 0.9178(2) 0.6467(2) 0.51267(19) 0.0456(11) Uani 1 1 d . . . . .
H01K H 0.9330 0.6755 0.5295 0.055 Uiso 1 1 calc R U . . .
C01L C 0.7121(3) 0.67742(18) 0.34930(16) 0.0444(11) Uani 1 1 d . . . . .
H01L H 0.6757 0.6626 0.3361 0.053 Uiso 1 1 calc R U . . .
C01M C 0.6794(3) 0.52083(19) 0.63440(17) 0.0466(11) Uani 1 1 d . . . . .
H01M H 0.7211 0.5080 0.6334 0.056 Uiso 1 1 calc R U . . .
C01N C 0.8173(2) 0.54257(18) 0.57467(18) 0.0413(10) Uani 1 1 d . . . . .
H01N H 0.8066 0.5171 0.5527 0.050 Uiso 1 1 calc R U . . .
C01O C 0.9601(2) 0.6110(2) 0.49672(19) 0.0487(12) Uani 1 1 d . . . . .
H01O H 1.0035 0.6154 0.5030 0.058 Uiso 1 1 calc R U . . .
C01P C 0.8194(3) 0.7198(2) 0.3871(2) 0.0525(12) Uani 1 1 d . . . . .
H01P H 0.8562 0.7343 0.4001 0.063 Uiso 1 1 calc R U . . .
C01Q C 0.5207(2) 0.35149(19) 0.47996(18) 0.0452(11) Uani 1 1 d . . . . .
H01Q H 0.4773 0.3596 0.4815 0.054 Uiso 1 1 calc R U . . .
C01R C 0.8174(3) 0.7084(2) 0.3409(2) 0.0559(14) Uani 1 1 d . . . . .
H01R H 0.8527 0.7151 0.3221 0.067 Uiso 1 1 calc R U . . .
C01S C 0.7636(3) 0.6874(2) 0.32267(18) 0.0540(14) Uani 1 1 d . . . . .
H01S H 0.7621 0.6796 0.2912 0.065 Uiso 1 1 calc R U . . .
C01T C 0.5574(2) 0.5581(2) 0.63930(16) 0.0435(10) Uani 1 1 d . . . . .
H01T H 0.5157 0.5711 0.6406 0.052 Uiso 1 1 calc R U . . .
C01U C 0.8011(2) 0.30863(19) 0.29151(18) 0.0459(11) Uani 1 1 d . . . . .
H01U H 0.7955 0.2901 0.3191 0.055 Uiso 1 1 calc R U . . .
C01V C 0.7901(2) 0.3941(2) 0.4705(2) 0.0544(13) Uani 1 1 d . . . . .
H01V H 0.7917 0.3861 0.4390 0.065 Uiso 1 1 calc R U . . .
C01W C 0.6214(3) 0.77337(19) 0.40088(16) 0.0463(11) Uani 1 1 d . . . . .
H01W H 0.6645 0.7828 0.4013 0.056 Uiso 1 1 calc R U . . .
C01X C 0.9498(2) 0.4872(2) 0.4290(2) 0.0517(13) Uani 1 1 d . . . . .
H01X H 0.9759 0.4605 0.4174 0.062 Uiso 1 1 calc R U . . .
C01Y C 0.5760(3) 0.8110(2) 0.39104(19) 0.0581(15) Uani 1 1 d . . . . .
H01Y H 0.5887 0.8455 0.3844 0.070 Uiso 1 1 calc R U . . .
C01Z C 0.9773(2) 0.5275(2) 0.4529(2) 0.0522(12) Uani 1 1 d . . . . .
H01Z H 1.0216 0.5281 0.4571 0.063 Uiso 1 1 calc R U . . .
C020 C 0.8659(2) 0.3316(2) 0.2292(2) 0.0552(13) Uani 1 1 d . . . . .
H020 H 0.9047 0.3291 0.2136 0.066 Uiso 1 1 calc R U . . .
C021 C 0.8764(2) 0.5414(2) 0.5949(2) 0.0519(12) Uani 1 1 d . . . . .
H021 H 0.9053 0.5148 0.5870 0.062 Uiso 1 1 calc R U . . .
C022 C 0.8511(3) 0.5792(2) 0.34716(19) 0.0508(12) Uani 1 1 d . . . . .
H022 H 0.8269 0.6047 0.3624 0.061 Uiso 1 1 calc R U . . .
C023 C 0.5634(3) 0.3052(2) 0.22350(18) 0.0553(14) Uani 1 1 d . . . . .
H023 H 0.5542 0.2761 0.2048 0.066 Uiso 1 1 calc R U . . .
C024 C 0.7542(3) 0.57564(19) 0.24829(17) 0.0515(13) Uani 1 1 d . . . . .
H024 H 0.7945 0.5886 0.2562 0.062 Uiso 1 1 calc R U . . .
C025 C 0.5908(2) 0.3878(2) 0.27849(19) 0.0503(12) Uani 1 1 d . . . . .
H025 H 0.5993 0.4166 0.2976 0.060 Uiso 1 1 calc R U . . .
C026 C 0.5411(3) 0.7097(2) 0.40969(19) 0.0551(13) Uani 1 1 d . . . . .
H026 H 0.5282 0.6752 0.4160 0.066 Uiso 1 1 calc R U . . .
C027 C 0.5150(3) 0.7989(3) 0.39095(19) 0.0672(18) Uani 1 1 d . . . . .
H027 H 0.4845 0.8248 0.3848 0.081 Uiso 1 1 calc R U . . .
C028 C 0.6626(3) 0.5275(2) 0.26632(17) 0.0493(12) Uani 1 1 d . . . . .
H028 H 0.6387 0.5075 0.2871 0.059 Uiso 1 1 calc R U . . .
C029 C 0.6178(2) 0.30569(19) 0.24874(17) 0.0439(10) Uani 1 1 d . . . . .
H029 H 0.6454 0.2768 0.2474 0.053 Uiso 1 1 calc R U . . .
C02A C 0.5357(3) 0.3870(3) 0.2533(2) 0.0654(16) Uani 1 1 d . . . . .
H02A H 0.5069 0.4150 0.2556 0.078 Uiso 1 1 calc R U . . .
C02B C 0.7326(3) 0.4256(2) 0.53566(19) 0.0615(16) Uani 1 1 d . . . . .
H02B H 0.6953 0.4390 0.5489 0.074 Uiso 1 1 calc R U . . .
C02C C 0.5874(2) 0.7629(2) 0.60833(19) 0.0499(13) Uani 1 1 d . . . . .
C02D C 0.6378(3) 0.5015(2) 0.6662(2) 0.0601(14) Uani 1 1 d . . . . .
H02D H 0.6513 0.4748 0.6862 0.072 Uiso 1 1 calc R U . . .
C02E C 0.8576(3) 0.5002(3) 0.3048(2) 0.0609(14) Uani 1 1 d . . . . .
H02E H 0.8387 0.4714 0.2901 0.073 Uiso 1 1 calc R U . . .
C02F C 0.5227(3) 0.3456(3) 0.22507(19) 0.0597(15) Uani 1 1 d . . . . .
H02F H 0.4858 0.3454 0.2070 0.072 Uiso 1 1 calc R U . . .
C02G C 0.4965(3) 0.7481(3) 0.3999(2) 0.0723(19) Uani 1 1 d . . . . .
H02G H 0.4532 0.7395 0.3994 0.087 Uiso 1 1 calc R U . . .
C02H C 0.8507(2) 0.6171(3) 0.63641(19) 0.0547(13) Uani 1 1 d . . . . .
H02H H 0.8624 0.6436 0.6571 0.066 Uiso 1 1 calc R U . . .
C02I C 0.5767(3) 0.5201(2) 0.66973(19) 0.0552(13) Uani 1 1 d . . . . .
H02I H 0.5490 0.5073 0.6923 0.066 Uiso 1 1 calc R U . . .
C02J C 0.8933(2) 0.5781(2) 0.62605(19) 0.0535(13) Uani 1 1 d . . . . .
H02J H 0.9333 0.5770 0.6403 0.064 Uiso 1 1 calc R U . . .
C02K C 0.7579(3) 0.7928(3) 0.5811(3) 0.0663(16) Uani 1 1 d . . . . .
H02K H 0.7539 0.8021 0.5501 0.080 Uiso 1 1 calc R U . . .
C02L C 0.6706(4) 0.5684(3) 0.1936(2) 0.0684(17) Uani 1 1 d . . . . .
H02L H 0.6535 0.5758 0.1645 0.082 Uiso 1 1 calc R U . . .
C02M C 0.6375(3) 0.5383(3) 0.2240(2) 0.0630(15) Uani 1 1 d . . . . .
H02M H 0.5975 0.5250 0.2159 0.076 Uiso 1 1 calc R U . . .
C02N C 0.8565(3) 0.3041(2) 0.2689(2) 0.0592(14) Uani 1 1 d . . . . .
H02N H 0.8886 0.2821 0.2804 0.071 Uiso 1 1 calc R U . . .
C02O C 0.8424(3) 0.3856(2) 0.4978(3) 0.072(2) Uani 1 1 d . . . . .
H02O H 0.8794 0.3712 0.4849 0.086 Uiso 1 1 calc R U . . .
C02P C 0.7122(4) 0.7608(2) 0.6496(2) 0.0698(18) Uani 1 1 d . . . . .
H02P H 0.6771 0.7480 0.6660 0.084 Uiso 1 1 calc R U . . .
C02Q C 0.5499(3) 0.7228(3) 0.6156(2) 0.0649(16) Uani 1 1 d . . . . .
H02Q H 0.5579 0.6922 0.5986 0.078 Uiso 1 1 calc R U . . .
C02R C 0.7288(4) 0.5877(2) 0.20554(19) 0.0652(17) Uani 1 1 d . . . . .
H02R H 0.7515 0.6090 0.1850 0.078 Uiso 1 1 calc R U . . .
C02S C 0.4994(3) 0.7212(3) 0.6460(2) 0.0703(17) Uani 1 1 d . . . . .
H02S H 0.4722 0.6921 0.6482 0.084 Uiso 1 1 calc R U . . .
C02T C 0.8412(4) 0.3977(2) 0.5426(3) 0.092(3) Uani 1 1 d . . . . .
H02T H 0.8777 0.3932 0.5607 0.111 Uiso 1 1 calc R U . . .
C02U C 0.9237(3) 0.5064(4) 0.3049(3) 0.079(2) Uani 1 1 d . . . . .
H02U H 0.9492 0.4811 0.2905 0.095 Uiso 1 1 calc R U . . .
C02V C 0.7858(5) 0.4168(2) 0.5622(3) 0.087(3) Uani 1 1 d . . . . .
H02V H 0.7845 0.4238 0.5939 0.104 Uiso 1 1 calc R U . . .
C02W C 0.9160(3) 0.5839(3) 0.3456(3) 0.0722(19) Uani 1 1 d . . . . .
H02W H 0.9356 0.6131 0.3592 0.087 Uiso 1 1 calc R U . . .
C02X C 0.9512(3) 0.5478(3) 0.3252(3) 0.079(2) Uani 1 1 d . . . . .
H02X H 0.9956 0.5511 0.3250 0.095 Uiso 1 1 calc R U . . .
C02Y C 0.8144(4) 0.7990(4) 0.6024(4) 0.093(3) Uani 1 1 d . . . . .
H02Y H 0.8492 0.8124 0.5860 0.111 Uiso 1 1 calc R U . . .
C02Z C 0.7694(5) 0.7669(3) 0.6712(3) 0.094(3) Uani 1 1 d . . . . .
H02Z H 0.7736 0.7581 0.7024 0.113 Uiso 1 1 calc R U . . .
C030 C 0.8210(5) 0.7861(4) 0.6469(4) 0.108(3) Uani 1 1 d . . . . .
H030 H 0.8605 0.7900 0.6615 0.130 Uiso 1 1 calc R U . . .
C031 C 0.5329(5) 0.8090(4) 0.6697(3) 0.101(3) Uani 1 1 d . . . . .
H031 H 0.5280 0.8385 0.6888 0.121 Uiso 1 1 calc R U . . .
C032 C 0.5809(4) 0.8077(3) 0.6379(3) 0.076(2) Uani 1 1 d . . . . .
H032 H 0.6093 0.8360 0.6354 0.091 Uiso 1 1 calc R U . . .
C033 C 0.4915(4) 0.7667(4) 0.6738(3) 0.093(3) Uani 1 1 d . . . . .
H033 H 0.4580 0.7682 0.6950 0.112 Uiso 1 1 calc R U . . .
O1 O 0.92032(16) 0.64330(18) 0.23274(12) 0.0538(10) Uani 1 1 d G . . . .
H1A H 0.9226 0.6244 0.2572 0.081 Uiso 1 1 d G U . . .
H1B H 0.9500 0.6344 0.2141 0.081 Uiso 1 1 d G U . . .
O2 O 0.54207(18) 0.81852(15) 0.78956(13) 0.0551(9) Uani 1 1 d G . . . .
H2A H 0.5726 0.8078 0.8068 0.083 Uiso 1 1 d G U . . .
H2B H 0.5542 0.8182 0.7614 0.083 Uiso 1 1 d G U . . .

loop_
_atom_site_aniso_label
_atom_site_aniso_U_11
_atom_site_aniso_U_22
_atom_site_aniso_U_33
_atom_site_aniso_U_23
_atom_site_aniso_U_13
_atom_site_aniso_U_12
Pd01 0.0290(2) 0.0284(2) 0.0290(2) -0.00015(10) 0.00007(10) -0.00079(10)
Cl1 0.0343(5) 0.0435(6) 0.0293(5) -0.0015(4) 0.0032(4) -0.0070(4)
Cl 0.0440(6) 0.0610(7) 0.0307(5) 0.0062(5) -0.0014(4) -0.0006(5)
O005 0.0255(15) 0.052(2) 0.0452(18) 0.0023(14) -0.0042(13) -0.0017(12)
N006 0.0308(16) 0.0226(14) 0.0290(16) -0.0024(12) 0.0029(13) -0.0016(12)
N008 0.0276(16) 0.0237(14) 0.0299(16) -0.0022(12) 0.0012(13) -0.0005(12)
C009 0.029(2) 0.0244(17) 0.0286(18) -0.0021(14) -0.0034(16) -0.0007(14)
C00A 0.032(2) 0.037(2) 0.039(2) 0.0012(18) 0.0010(17) -0.0032(17)
C00B 0.033(2) 0.031(2) 0.037(2) -0.0005(16) 0.0033(16) 0.0022(16)
C00C 0.039(2) 0.0228(17) 0.0302(19) -0.0018(15) 0.0014(16) 0.0006(15)
C00D 0.0317(19) 0.0257(17) 0.0324(19) -0.0010(15) 0.0041(16) -0.0004(14)
C00E 0.0306(19) 0.0261(18) 0.0300(19) -0.0038(15) -0.0009(15) -0.0012(14)
C00F 0.038(2) 0.0245(17) 0.0305(19) 0.0004(15) 0.0007(16) -0.0035(15)
C00G 0.037(2) 0.0240(17) 0.0301(19) -0.0002(15) 0.0031(16) -0.0027(15)
C00H 0.035(2) 0.0305(19) 0.032(2) 0.0009(15) 0.0021(16) -0.0024(16)
C00I 0.049(2) 0.0278(19) 0.029(2) -0.0021(15) 0.0005(18) 0.0033(17)
C00J 0.041(2) 0.0243(17) 0.0289(19) -0.0013(14) -0.0010(17) -0.0002(15)
C00K 0.043(2) 0.0292(19) 0.0288(19) -0.0050(15) -0.0005(17) -0.0009(16)
C00L 0.049(2) 0.0274(19) 0.027(2) 0.0014(14) 0.0012(17) 0.0014(18)
C00M 0.042(2) 0.033(2) 0.032(2) 0.0001(16) 0.0012(18) -0.0002(17)
C00N 0.045(2) 0.0273(19) 0.031(2) -0.0021(16) 0.0045(18) 0.0038(16)
C00O 0.053(3) 0.030(2) 0.055(3) 0.006(2) -0.001(2) -0.002(2)
C00P 0.0331(19) 0.0232(17) 0.0293(19) -0.0048(14) 0.0022(16) 0.0000(14)
C00Q 0.039(2) 0.0302(19) 0.0257(19) 0.0018(14) 0.0029(16) -0.0006(16)
C00R 0.039(2) 0.0248(18) 0.0283(19) -0.0014(14) 0.0006(16) 0.0029(16)
C00S 0.041(2) 0.0290(19) 0.032(2) 0.0009(15) -0.0013(17) -0.0013(16)
C00T 0.040(2) 0.0250(18) 0.0283(19) -0.0015(15) 0.0019(16) -0.0006(15)
C00U 0.043(2) 0.0252(17) 0.0259(19) 0.0003(15) -0.0011(16) 0.0006(16)
C00V 0.041(2) 0.0307(19) 0.034(2) -0.0076(16) -0.0009(18) -0.0044(16)
C00W 0.052(3) 0.0287(19) 0.033(2) 0.0027(16) 0.0037(19) 0.0095(18)
C00X 0.046(2) 0.037(2) 0.029(2) -0.0051(16) -0.0013(18) 0.0011(18)
C00Y 0.051(3) 0.028(2) 0.042(2) 0.0056(17) -0.015(2) -0.0110(18)
C00Z 0.049(2) 0.0245(18) 0.033(2) -0.0050(15) -0.0005(18) -0.0025(16)
C010 0.0319(19) 0.0234(17) 0.0267(19) 0.0009(14) -0.0002(15) 0.0009(14)
C011 0.035(2) 0.0261(18) 0.032(2) -0.0031(15) 0.0023(16) 0.0003(16)
C012 0.050(2) 0.0253(18) 0.032(2) 0.0002(16) 0.0127(18) -0.0013(17)
C013 0.044(2) 0.031(2) 0.047(3) 0.0025(18) 0.002(2) 0.0005(18)
C014 0.050(2) 0.0228(17) 0.031(2) 0.0028(15) 0.0004(18) 0.0053(16)
C015 0.040(2) 0.037(2) 0.047(3) 0.0042(19) -0.001(2) -0.0007(18)
C016 0.055(3) 0.0248(18) 0.034(2) -0.0014(16) 0.003(2) 0.0088(17)
C017 0.048(3) 0.055(3) 0.036(2) -0.005(2) 0.002(2) -0.007(2)
C018 0.035(2) 0.047(3) 0.048(3) 0.004(2) 0.001(2) -0.0039(19)
C019 0.048(2) 0.044(2) 0.027(2) 0.0023(17) 0.0020(18) 0.010(2)
C01A 0.066(3) 0.029(2) 0.032(2) 0.0005(16) 0.012(2) 0.0034(19)
C01B 0.072(3) 0.025(2) 0.048(3) -0.0066(18) -0.007(2) 0.011(2)
C01C 0.056(3) 0.039(2) 0.040(2) 0.0021(19) 0.007(2) 0.005(2)
C01D 0.042(2) 0.039(2) 0.030(2) -0.0013(17) 0.0049(18) -0.0055(17)
C01E 0.052(3) 0.0299(19) 0.027(2) -0.0043(16) 0.0068(18) -0.0011(18)
C01F 0.038(2) 0.036(2) 0.048(3) -0.0029(19) 0.005(2) 0.0036(18)
C01G 0.049(3) 0.040(2) 0.043(3) 0.0058(19) 0.012(2) 0.000(2)
C01H 0.050(3) 0.049(3) 0.038(2) -0.012(2) 0.001(2) -0.001(2)
C01I 0.043(2) 0.033(2) 0.038(2) -0.0003(17) -0.0001(18) -0.0044(17)
C01J 0.053(3) 0.041(2) 0.050(3) 0.005(2) 0.003(2) -0.015(2)
C01K 0.044(3) 0.040(2) 0.052(3) 0.002(2) -0.008(2) -0.0103(19)
C01L 0.061(3) 0.038(2) 0.034(2) 0.0007(18) 0.005(2) 0.013(2)
C01M 0.053(3) 0.041(2) 0.045(3) 0.013(2) 0.006(2) 0.006(2)
C01N 0.044(3) 0.034(2) 0.046(3) -0.0015(18) -0.002(2) 0.0012(18)
C01O 0.037(2) 0.053(3) 0.056(3) 0.004(2) -0.007(2) -0.012(2)
C01P 0.057(3) 0.040(2) 0.060(3) 0.008(2) 0.014(3) 0.003(2)
C01Q 0.044(2) 0.039(2) 0.053(3) -0.002(2) -0.001(2) -0.0046(19)
C01R 0.065(3) 0.041(3) 0.062(3) 0.015(2) 0.025(3) 0.016(2)
C01S 0.076(4) 0.047(3) 0.039(3) 0.007(2) 0.018(3) 0.023(3)
C01T 0.048(3) 0.047(2) 0.036(2) -0.0016(19) 0.005(2) -0.002(2)
C01U 0.047(3) 0.041(2) 0.049(3) 0.003(2) -0.010(2) -0.002(2)
C01V 0.044(3) 0.050(3) 0.069(3) 0.018(3) -0.012(2) -0.007(2)
C01W 0.059(3) 0.039(2) 0.042(2) 0.0070(19) 0.006(2) 0.012(2)
C01X 0.038(3) 0.049(3) 0.068(3) -0.004(2) 0.010(2) 0.009(2)
C01Y 0.081(4) 0.046(3) 0.047(3) 0.009(2) 0.010(3) 0.025(3)
C01Z 0.031(2) 0.061(3) 0.064(3) -0.001(3) 0.004(2) 0.004(2)
C020 0.036(2) 0.068(3) 0.062(3) -0.008(3) 0.004(2) -0.005(2)
C021 0.040(3) 0.053(3) 0.063(3) 0.006(2) 0.003(2) 0.007(2)
C022 0.053(3) 0.041(2) 0.058(3) 0.014(2) 0.003(2) -0.007(2)
C023 0.053(3) 0.072(4) 0.041(3) -0.011(2) 0.003(2) -0.022(3)
C024 0.081(4) 0.038(2) 0.036(2) 0.0030(19) 0.017(2) 0.001(2)
C025 0.054(3) 0.049(3) 0.048(3) -0.009(2) -0.003(2) 0.005(2)
C026 0.052(3) 0.060(3) 0.054(3) 0.001(3) -0.004(2) 0.003(2)
C027 0.070(4) 0.087(5) 0.044(3) 0.011(3) 0.001(3) 0.038(4)
C028 0.064(3) 0.046(3) 0.037(2) 0.003(2) 0.003(2) 0.003(2)
C029 0.049(3) 0.041(2) 0.042(2) -0.0081(19) 0.002(2) -0.008(2)
C02A 0.053(3) 0.078(4) 0.065(4) -0.008(3) -0.004(3) 0.011(3)
C02B 0.104(5) 0.032(2) 0.048(3) -0.001(2) -0.024(3) -0.002(3)
C02C 0.059(3) 0.046(3) 0.045(3) 0.006(2) 0.009(2) 0.022(2)
C02D 0.067(3) 0.059(3) 0.055(3) 0.023(3) 0.006(3) 0.005(3)
C02E 0.067(4) 0.062(3) 0.053(3) 0.000(3) 0.022(3) 0.010(3)
C02F 0.041(3) 0.092(5) 0.046(3) -0.004(3) -0.002(2) -0.010(3)
C02G 0.047(3) 0.109(6) 0.061(4) 0.001(4) -0.005(3) 0.018(3)
C02H 0.044(3) 0.074(4) 0.047(3) -0.017(3) -0.001(2) -0.010(2)
C02I 0.065(3) 0.056(3) 0.044(3) 0.013(2) 0.013(2) -0.005(2)
C02J 0.040(3) 0.072(4) 0.049(3) 0.005(3) -0.006(2) -0.005(2)
C02K 0.055(3) 0.067(4) 0.077(4) -0.008(3) 0.001(3) 0.014(3)
C02L 0.096(5) 0.070(4) 0.039(3) 0.012(3) 0.004(3) 0.016(4)
C02M 0.075(4) 0.071(4) 0.043(3) 0.004(3) -0.009(3) 0.006(3)
C02N 0.042(3) 0.061(3) 0.075(4) 0.004(3) -0.010(3) 0.005(2)
C02O 0.053(3) 0.054(3) 0.109(6) 0.029(4) -0.034(3) -0.014(3)
C02P 0.105(5) 0.046(3) 0.058(3) 0.005(3) -0.031(3) -0.007(3)
C02Q 0.061(3) 0.061(3) 0.072(4) -0.019(3) 0.016(3) -0.001(3)
C02R 0.102(5) 0.051(3) 0.043(3) 0.014(2) 0.022(3) 0.007(3)
C02S 0.053(3) 0.097(5) 0.061(4) 0.000(3) 0.007(3) 0.002(3)
C02T 0.108(6) 0.038(3) 0.131(7) 0.022(4) -0.088(6) -0.018(3)
C02U 0.067(4) 0.098(6) 0.072(4) 0.003(4) 0.028(3) 0.025(4)
C02V 0.147(8) 0.040(3) 0.074(4) 0.003(3) -0.071(5) -0.008(4)
C02W 0.053(4) 0.074(4) 0.089(5) 0.026(4) 0.002(3) -0.013(3)
C02X 0.052(4) 0.099(6) 0.086(5) 0.026(4) 0.012(3) -0.008(3)
C02Y 0.060(4) 0.089(6) 0.130(8) -0.004(5) -0.017(4) 0.009(4)
C02Z 0.119(7) 0.074(5) 0.088(5) 0.003(4) -0.053(5) -0.004(5)
C030 0.099(7) 0.083(6) 0.143(9) -0.010(6) -0.063(6) 0.008(5)
C031 0.132(8) 0.082(5) 0.087(6) -0.012(4) 0.030(5) 0.036(5)
C032 0.103(5) 0.057(4) 0.068(4) -0.008(3) 0.025(4) 0.013(3)
C033 0.071(5) 0.117(7) 0.092(6) 0.012(5) 0.029(4) 0.036(5)
O1 0.051(2) 0.081(3) 0.0297(17) 0.0176(17) 0.0016(14) -0.0129(18)
O2 0.065(2) 0.050(2) 0.050(2) -0.0136(17) -0.0328(18) 0.0078(17)

loop_
_atom_type_symbol
_atom_type_description
_atom_type_scat_dispersion_real
_atom_type_scat_dispersion_imag
_atom_type_scat_source
C C 0.0181 0.0091 'International Tables Vol C Tables 4.2.6.8 and 6.1.1.4'
H H 0.0000 0.0000 'International Tables Vol C Tables 4.2.6.8 and 6.1.1.4'
Cl Cl 0.3639 0.7018 'International Tables Vol C Tables 4.2.6.8 and 6.1.1.4'
N N 0.0311 0.0180 'International Tables Vol C Tables 4.2.6.8 and 6.1.1.4'
O O 0.0492 0.0322 'International Tables Vol C Tables 4.2.6.8 and 6.1.1.4'
Pd Pd 0.1215 3.9337 'International Tables Vol C Tables 4.2.6.8 and 6.1.1.4'

loop_
_citation_id
_citation_doi
_citation_year
1 10.1039/d6gc00831c 2026

loop_
_geom_angle_atom_site_label_1
_geom_angle_atom_site_label_2
_geom_angle_atom_site_label_3
_geom_angle
_geom_angle_site_symmetry_1
_geom_angle_site_symmetry_3
_geom_angle_publ_flag
Cl Pd01 Cl1 178.99(4) . . ?
O005 Pd01 Cl1 91.34(10) . . ?
O005 Pd01 Cl 87.67(10) . . ?
C009 Pd01 Cl1 87.88(12) . . ?
C009 Pd01 Cl 93.12(12) . . ?
C009 Pd01 O005 177.41(15) . . ?
Pd01 O005 H00A 127.8 . . ?
Pd01 O005 H00B 127.9 . . ?
H00A O005 H00B 104.3 . . ?
C009 N006 C00D 108.5(3) . . ?
C009 N006 C00P 130.0(3) . . ?
C00D N006 C00P 121.3(3) . . ?
C009 N008 C00E 127.5(3) . . ?
C009 N008 C011 109.1(3) . . ?
C011 N008 C00E 123.4(3) . . ?
N006 C009 Pd01 125.5(3) . . ?
N006 C009 N008 107.5(3) . . ?
N008 C009 Pd01 126.9(3) . . ?
C00H C00A C00B 112.8(4) . . ?
C018 C00A C00B 124.1(4) . . ?
C018 C00A C00H 123.1(4) . . ?
C00A C00B C011 103.1(4) . . ?
C01F C00B C00A 118.4(4) . . ?
C01F C00B C011 138.4(4) . . ?
C00L C00C C00P 117.4(4) . . ?
C00L C00C C00R 118.3(4) . . ?
C00P C00C C00R 124.3(3) . . ?
N006 C00D C00H 141.4(4) . . ?
C011 C00D N006 108.8(4) . . ?
C011 C00D C00H 109.9(4) . . ?
C00G C00E N008 119.5(3) . . ?
C00G C00E C010 122.0(4) . . ?
C010 C00E N008 118.4(3) . . ?
C00K C00F H00F 119.1 . . ?
C00K C00F C010 121.8(4) . . ?
C010 C00F H00F 119.1 . . ?
C00E C00G C012 124.0(4) . . ?
C00E C00G C01E 117.8(4) . . ?
C01E C00G C012 118.2(4) . . ?
C00A C00H C00D 103.3(3) . . ?
C01I C00H C00A 119.5(4) . . ?
C01I C00H C00D 137.2(4) . . ?
C00T C00I H00I 106.3 . . ?
C00W C00I H00I 106.3 . . ?
C00W C00I C00T 114.8(4) . . ?
C00W C00I C019 110.6(4) . . ?
C019 C00I H00I 106.3 . . ?
C019 C00I C00T 111.8(3) . . ?
C00Q C00J H00J 107.2 . . ?
C00Q C00J C00Y 110.8(3) . . ?
C00Q C00J C010 112.3(3) . . ?
C00Y C00J H00J 107.2 . . ?
C00Y C00J C010 111.9(4) . . ?
C010 C00J H00J 107.2 . . ?
C00F C00K C00Z 120.1(4) . . ?
C01E C00K C00F 119.0(4) . . ?
C01E C00K C00Z 120.9(4) . . ?
C00C C00L H00L 119.1 . . ?
C00C C00L C00N 121.9(4) . . ?
C00N C00L H00L 119.1 . . ?
C00U C00M H00M 119.2 . . ?
C00U C00M C01T 121.6(4) . . ?
C01T C00M H00M 119.2 . . ?
C00L C00N C016 119.7(4) . . ?
C014 C00N C00L 118.9(4) . . ?
C014 C00N C016 121.4(4) . . ?
C013 C00O H00O 120.2 . . ?
C01J C00O H00O 120.2 . . ?
C01J C00O C013 119.7(4) . . ?
C00C C00P N006 118.6(3) . . ?
C00C C00P C00T 122.4(3) . . ?
C00T C00P N006 118.6(3) . . ?
C013 C00Q C00J 122.1(4) . . ?
C013 C00Q C015 118.2(4) . . ?
C015 C00Q C00J 119.7(4) . . ?
C00C C00R H00R 106.6 . . ?
C00C C00R C00S 113.0(3) . . ?
C00C C00R C00U 113.2(3) . . ?
C00S C00R H00R 106.6 . . ?
C00S C00R C00U 110.2(3) . . ?
C00U C00R H00R 106.6 . . ?
C01H C00S C00R 123.0(4) . . ?
C01N C00S C00R 119.2(4) . . ?
C01N C00S C01H 117.7(4) . . ?
C00P C00T C00I 122.7(3) . . ?
C00P C00T C014 117.3(4) . . ?
C014 C00T C00I 120.0(4) . . ?
C00M C00U C00R 123.3(4) . . ?
C00M C00U C01M 117.8(4) . . ?
C01M C00U C00R 118.7(4) . . ?
C00X C00V C00Z 122.2(4) . . ?
C00X C00V C01U 118.1(4) . . ?
C01U C00V C00Z 119.6(4) . . ?
C01C C00W C00I 123.9(4) . . ?
C01C C00W C01L 118.2(4) . . ?
C01L C00W C00I 117.8(4) . . ?
C00V C00X H00X 119.9 . . ?
C017 C00X C00V 120.2(4) . . ?
C017 C00X H00X 119.9 . . ?
C01V C00Y C00J 122.2(4) . . ?
C02B C00Y C00J 117.8(5) . . ?
C02B C00Y C01V 120.0(5) . . ?
C00K C00Z C00V 110.2(3) . . ?
C00K C00Z H00Z 106.5 . . ?
C00K C00Z C01D 112.6(4) . . ?
C00V C00Z H00Z 106.5 . . ?
C00V C00Z C01D 114.0(4) . . ?
C01D C00Z H00Z 106.5 . . ?
C00E C010 C00J 122.0(3) . . ?
C00F C010 C00E 117.5(4) . . ?
C00F C010 C00J 120.5(3) . . ?
N008 C011 C00B 143.1(4) . . ?
C00D C011 N008 106.1(4) . . ?
C00D C011 C00B 110.8(4) . . ?
C00G C012 H012 106.8 . . ?
C00G C012 C01A 113.2(4) . . ?
C00G C012 C01G 111.0(4) . . ?
C01A C012 H012 106.8 . . ?
C01G C012 H012 106.8 . . ?
C01G C012 C01A 111.9(4) . . ?
C00O C013 C00Q 121.4(4) . . ?
C00O C013 H013 119.3 . . ?
C00Q C013 H013 119.3 . . ?
C00N C014 C00T 121.9(4) . . ?
C00N C014 H014 119.0 . . ?
C00T C014 H014 119.0 . . ?
C00Q C015 H015 119.9 . . ?
C01Q C015 C00Q 120.1(4) . . ?
C01Q C015 H015 119.9 . . ?
C00N C016 H016 106.8 . . ?
C00N C016 C01B 108.0(4) . . ?
C01B C016 H016 106.8 . . ?
C02C C016 C00N 114.5(4) . . ?
C02C C016 H016 106.8 . . ?
C02C C016 C01B 113.5(4) . . ?
C00X C017 H017 119.8 . . ?
C020 C017 C00X 120.4(5) . . ?
C020 C017 H017 119.8 . . ?
C00A C018 C01O 116.7(5) . . ?
C00A C018 C01Z 116.2(4) . . ?
C01O C018 C01Z 127.1(5) . . ?
C01W C019 C00I 122.3(4) . . ?
C01W C019 C026 118.6(5) . . ?
C026 C019 C00I 119.1(5) . . ?
C024 C01A C012 119.9(5) . . ?
C028 C01A C012 122.8(4) . . ?
C028 C01A C024 117.2(5) . . ?
C02K C01B C016 119.1(5) . . ?
C02P C01B C016 122.2(5) . . ?
C02P C01B C02K 118.7(6) . . ?
C00W C01C H01C 119.5 . . ?
C00W C01C C01P 121.0(5) . . ?
C01P C01C H01C 119.5 . . ?
C025 C01D C00Z 123.8(4) . . ?
C025 C01D C029 117.5(5) . . ?
C029 C01D C00Z 118.6(4) . . ?
C00G C01E H01E 119.1 . . ?
C00K C01E C00G 121.8(4) . . ?
C00K C01E H01E 119.1 . . ?
C00B C01F H01F 120.8 . . ?
C00B C01F C01X 118.5(4) . . ?
C01X C01F H01F 120.8 . . ?
C022 C01G C012 119.5(4) . . ?
C02E C01G C012 121.8(5) . . ?
C02E C01G C022 118.7(5) . . ?
C00S C01H H01H 119.5 . . ?
C02H C01H C00S 121.0(5) . . ?
C02H C01H H01H 119.5 . . ?
C00H C01I H01I 121.2 . . ?
C00H C01I C01K 117.5(4) . . ?
C01K C01I H01I 121.2 . . ?
C00O C01J H01J 120.2 . . ?
C01Q C01J C00O 119.6(4) . . ?
C01Q C01J H01J 120.2 . . ?
C01I C01K H01K 118.6 . . ?
C01O C01K C01I 122.7(5) . . ?
C01O C01K H01K 118.6 . . ?
C00W C01L H01L 119.6 . . ?
C01S C01L C00W 120.7(5) . . ?
C01S C01L H01L 119.6 . . ?
C00U C01M H01M 119.7 . . ?
C02D C01M C00U 120.6(5) . . ?
C02D C01M H01M 119.7 . . ?
C00S C01N H01N 119.4 . . ?
C00S C01N C021 121.1(5) . . ?
C021 C01N H01N 119.4 . . ?
C018 C01O H01O 119.8 . . ?
C01K C01O C018 120.5(4) . . ?
C01K C01O H01O 119.8 . . ?
C01C C01P H01P 120.1 . . ?
C01R C01P C01C 119.7(6) . . ?
C01R C01P H01P 120.1 . . ?
C015 C01Q H01Q 119.5 . . ?
C01J C01Q C015 121.0(5) . . ?
C01J C01Q H01Q 119.5 . . ?
C01P C01R H01R 120.4 . . ?
C01S C01R C01P 119.3(5) . . ?
C01S C01R H01R 120.4 . . ?
C01L C01S C01R 121.1(5) . . ?
C01L C01S H01S 119.5 . . ?
C01R C01S H01S 119.5 . . ?
C00M C01T H01T 120.0 . . ?
C02I C01T C00M 120.1(5) . . ?
C02I C01T H01T 120.0 . . ?
C00V C01U H01U 119.0 . . ?
C02N C01U C00V 121.9(5) . . ?
C02N C01U H01U 119.0 . . ?
C00Y C01V H01V 120.1 . . ?
C02O C01V C00Y 119.9(6) . . ?
C02O C01V H01V 120.1 . . ?
C019 C01W H01W 119.5 . . ?
C019 C01W C01Y 121.1(5) . . ?
C01Y C01W H01W 119.5 . . ?
C01F C01X H01X 118.6 . . ?
C01Z C01X C01F 122.7(5) . . ?
C01Z C01X H01X 118.6 . . ?
C01W C01Y H01Y 119.7 . . ?
C027 C01Y C01W 120.6(6) . . ?
C027 C01Y H01Y 119.7 . . ?
C018 C01Z H01Z 119.9 . . ?
C01X C01Z C018 120.1(5) . . ?
C01X C01Z H01Z 119.9 . . ?
C017 C020 H020 120.2 . . ?
C017 C020 C02N 119.5(5) . . ?
C02N C020 H020 120.2 . . ?
C01N C021 H021 119.7 . . ?
C02J C021 C01N 120.6(5) . . ?
C02J C021 H021 119.7 . . ?
C01G C022 H022 119.7 . . ?
C02W C022 C01G 120.6(6) . . ?
C02W C022 H022 119.7 . . ?
C029 C023 H023 119.6 . . ?
C02F C023 H023 119.6 . . ?
C02F C023 C029 120.8(5) . . ?
C01A C024 H024 119.4 . . ?
C01A C024 C02R 121.2(6) . . ?
C02R C024 H024 119.4 . . ?
C01D C025 H025 119.2 . . ?
C01D C025 C02A 121.5(5) . . ?
C02A C025 H025 119.2 . . ?
C019 C026 H026 120.3 . . ?
C019 C026 C02G 119.3(6) . . ?
C02G C026 H026 120.3 . . ?
C01Y C027 H027 120.1 . . ?
C01Y C027 C02G 119.8(5) . . ?
C02G C027 H027 120.1 . . ?
C01A C028 H028 118.9 . . ?
C01A C028 C02M 122.2(5) . . ?
C02M C028 H028 118.9 . . ?
C01D C029 H029 119.5 . . ?
C023 C029 C01D 120.9(5) . . ?
C023 C029 H029 119.5 . . ?
C025 C02A H02A 119.9 . . ?
C02F C02A C025 120.1(6) . . ?
C02F C02A H02A 119.9 . . ?
C00Y C02B H02B 120.5 . . ?
C00Y C02B C02V 118.9(7) . . ?
C02V C02B H02B 120.5 . . ?
C02Q C02C C016 127.0(5) . . ?
C02Q C02C C032 117.8(5) . . ?
C032 C02C C016 114.1(5) . . ?
C01M C02D H02D 119.2 . . ?
C01M C02D C02I 121.6(5) . . ?
C02I C02D H02D 119.2 . . ?
C01G C02E H02E 120.8 . . ?
C01G C02E C02U 118.4(6) . . ?
C02U C02E H02E 120.8 . . ?
C023 C02F C02A 119.1(5) . . ?
C023 C02F H02F 120.5 . . ?
C02A C02F H02F 120.5 . . ?
C026 C02G H02G 119.7 . . ?
C027 C02G C026 120.7(6) . . ?
C027 C02G H02G 119.7 . . ?
C01H C02H H02H 119.5 . . ?
C01H C02H C02J 121.0(5) . . ?
C02J C02H H02H 119.5 . . ?
C01T C02I C02D 118.2(5) . . ?
C01T C02I H02I 120.9 . . ?
C02D C02I H02I 120.9 . . ?
C021 C02J C02H 118.5(5) . . ?
C021 C02J H02J 120.7 . . ?
C02H C02J H02J 120.7 . . ?
C01B C02K H02K 119.3 . . ?
C02Y C02K C01B 121.3(8) . . ?
C02Y C02K H02K 119.3 . . ?
C02M C02L H02L 120.1 . . ?
C02M C02L C02R 119.8(6) . . ?
C02R C02L H02L 120.1 . . ?
C028 C02M H02M 120.0 . . ?
C02L C02M C028 120.0(6) . . ?
C02L C02M H02M 120.0 . . ?
C01U C02N C020 119.8(5) . . ?
C01U C02N H02N 120.1 . . ?
C020 C02N H02N 120.1 . . ?
C01V C02O H02O 119.7 . . ?
C02T C02O C01V 120.7(7) . . ?
C02T C02O H02O 119.7 . . ?
C01B C02P H02P 119.9 . . ?
C02Z C02P C01B 120.3(8) . . ?
C02Z C02P H02P 119.9 . . ?
C02C C02Q H02Q 117.0 . . ?
C02C C02Q C02S 126.1(6) . . ?
C02S C02Q H02Q 117.0 . . ?
C024 C02R H02R 120.2 . . ?
C02L C02R C024 119.7(5) . . ?
C02L C02R H02R 120.2 . . ?
C02Q C02S H02S 122.2 . . ?
C02Q C02S C033 115.5(7) . . ?
C033 C02S H02S 122.2 . . ?
C02O C02T H02T 120.0 . . ?
C02O C02T C02V 119.9(6) . . ?
C02V C02T H02T 120.0 . . ?
C02E C02U H02U 119.4 . . ?
C02X C02U C02E 121.3(7) . . ?
C02X C02U H02U 119.4 . . ?
C02B C02V C02T 120.5(7) . . ?
C02B C02V H02V 119.7 . . ?
C02T C02V H02V 119.7 . . ?
C022 C02W H02W 119.6 . . ?
C02X C02W C022 120.7(7) . . ?
C02X C02W H02W 119.6 . . ?
C02U C02X H02X 119.9 . . ?
C02W C02X C02U 120.2(7) . . ?
C02W C02X H02X 119.9 . . ?
C02K C02Y H02Y 119.9 . . ?
C030 C02Y C02K 120.2(9) . . ?
C030 C02Y H02Y 119.9 . . ?
C02P C02Z H02Z 120.1 . . ?
C02P C02Z C030 119.7(8) . . ?
C030 C02Z H02Z 120.1 . . ?
C02Y C030 C02Z 119.8(8) . . ?
C02Y C030 H030 120.1 . . ?
C02Z C030 H030 120.1 . . ?
C032 C031 H031 120.0 . . ?
C032 C031 C033 119.9(8) . . ?
C033 C031 H031 120.0 . . ?
C02C C032 H032 120.2 . . ?
C031 C032 C02C 119.6(8) . . ?
C031 C032 H032 120.2 . . ?
C02S C033 H033 119.7 . . ?
C031 C033 C02S 120.7(7) . . ?
C031 C033 H033 119.7 . . ?
H1A O1 H1B 109.4 . . ?
H2A O2 H2B 109.5 . . ?

loop_
_geom_bond_atom_site_label_1
_geom_bond_atom_site_label_2
_geom_bond_distance
_geom_bond_site_symmetry_2
_geom_bond_publ_flag
Pd01 Cl1 2.2806(10) . ?
Pd01 Cl 2.2709(11) . ?
Pd01 O005 2.120(3) . ?
Pd01 C009 1.947(4) . ?
O005 H00A 0.8830 . ?
O005 H00B 0.8826 . ?
N006 C009 1.362(5) . ?
N006 C00D 1.383(5) . ?
N006 C00P 1.452(5) . ?
N008 C009 1.363(5) . ?
N008 C00E 1.449(5) . ?
N008 C011 1.403(5) . ?
C00A C00B 1.435(6) . ?
C00A C00H 1.423(6) . ?
C00A C018 1.384(7) . ?
C00B C011 1.453(6) . ?
C00B C01F 1.371(6) . ?
C00C C00L 1.393(6) . ?
C00C C00P 1.398(6) . ?
C00C C00R 1.530(5) . ?
C00D C00H 1.467(6) . ?
C00D C011 1.364(5) . ?
C00E C00G 1.392(6) . ?
C00E C010 1.412(5) . ?
C00F H00F 0.9500 . ?
C00F C00K 1.386(6) . ?
C00F C010 1.393(5) . ?
C00G C012 1.530(5) . ?
C00G C01E 1.398(6) . ?
C00H C01I 1.372(6) . ?
C00I H00I 1.0000 . ?
C00I C00T 1.529(6) . ?
C00I C00W 1.516(7) . ?
C00I C019 1.526(6) . ?
C00J H00J 1.0000 . ?
C00J C00Q 1.526(6) . ?
C00J C00Y 1.527(6) . ?
C00J C010 1.528(6) . ?
C00K C00Z 1.525(5) . ?
C00K C01E 1.385(6) . ?
C00L H00L 0.9500 . ?
C00L C00N 1.396(6) . ?
C00M H00M 0.9500 . ?
C00M C00U 1.385(6) . ?
C00M C01T 1.403(7) . ?
C00N C014 1.375(6) . ?
C00N C016 1.525(5) . ?
C00O H00O 0.9500 . ?
C00O C013 1.392(7) . ?
C00O C01J 1.390(7) . ?
C00P C00T 1.400(5) . ?
C00Q C013 1.393(6) . ?
C00Q C015 1.406(6) . ?
C00R H00R 1.0000 . ?
C00R C00S 1.543(6) . ?
C00R C00U 1.544(6) . ?
C00S C01H 1.391(6) . ?
C00S C01N 1.379(6) . ?
C00T C014 1.403(5) . ?
C00U C01M 1.400(6) . ?
C00V C00X 1.385(6) . ?
C00V C00Z 1.527(6) . ?
C00V C01U 1.386(7) . ?
C00W C01C 1.380(7) . ?
C00W C01L 1.408(6) . ?
C00X H00X 0.9500 . ?
C00X C017 1.384(7) . ?
C00Y C01V 1.402(8) . ?
C00Y C02B 1.392(7) . ?
C00Z H00Z 1.0000 . ?
C00Z C01D 1.528(6) . ?
C012 H012 1.0000 . ?
C012 C01A 1.541(7) . ?
C012 C01G 1.537(7) . ?
C013 H013 0.9500 . ?
C014 H014 0.9500 . ?
C015 H015 0.9500 . ?
C015 C01Q 1.388(7) . ?
C016 H016 1.0000 . ?
C016 C01B 1.526(7) . ?
C016 C02C 1.518(7) . ?
C017 H017 0.9500 . ?
C017 C020 1.376(8) . ?
C018 C01O 1.412(7) . ?
C018 C01Z 1.422(7) . ?
C019 C01W 1.384(7) . ?
C019 C026 1.390(7) . ?
C01A C024 1.397(7) . ?
C01A C028 1.384(8) . ?
C01B C02K 1.391(9) . ?
C01B C02P 1.383(8) . ?
C01C H01C 0.9500 . ?
C01C C01P 1.399(7) . ?
C01D C025 1.358(7) . ?
C01D C029 1.404(6) . ?
C01E H01E 0.9500 . ?
C01F H01F 0.9500 . ?
C01F C01X 1.415(8) . ?
C01G C022 1.391(7) . ?
C01G C02E 1.389(7) . ?
C01H H01H 0.9500 . ?
C01H C02H 1.373(7) . ?
C01I H01I 0.9500 . ?
C01I C01K 1.422(6) . ?
C01J H01J 0.9500 . ?
C01J C01Q 1.382(7) . ?
C01K H01K 0.9500 . ?
C01K C01O 1.370(8) . ?
C01L H01L 0.9500 . ?
C01L C01S 1.372(8) . ?
C01M H01M 0.9500 . ?
C01M C02D 1.384(7) . ?
C01N H01N 0.9500 . ?
C01N C021 1.395(7) . ?
C01O H01O 0.9500 . ?
C01P H01P 0.9500 . ?
C01P C01R 1.395(9) . ?
C01Q H01Q 0.9500 . ?
C01R H01R 0.9500 . ?
C01R C01S 1.376(9) . ?
C01S H01S 0.9500 . ?
C01T H01T 0.9500 . ?
C01T C02I 1.390(8) . ?
C01U H01U 0.9500 . ?
C01U C02N 1.359(8) . ?
C01V H01V 0.9500 . ?
C01V C02O 1.392(8) . ?
C01W H01W 0.9500 . ?
C01W C01Y 1.400(7) . ?
C01X H01X 0.9500 . ?
C01X C01Z 1.386(8) . ?
C01Y H01Y 0.9500 . ?
C01Y C027 1.336(10) . ?
C01Z H01Z 0.9500 . ?
C020 H020 0.9500 . ?
C020 C02N 1.381(9) . ?
C021 H021 0.9500 . ?
C021 C02J 1.366(8) . ?
C022 H022 0.9500 . ?
C022 C02W 1.389(8) . ?
C023 H023 0.9500 . ?
C023 C029 1.377(8) . ?
C023 C02F 1.356(9) . ?
C024 H024 0.9500 . ?
C024 C02R 1.406(8) . ?
C025 H025 0.9500 . ?
C025 C02A 1.388(8) . ?
C026 H026 0.9500 . ?
C026 C02G 1.403(9) . ?
C027 H027 0.9500 . ?
C027 C02G 1.391(11) . ?
C028 H028 0.9500 . ?
C028 C02M 1.386(8) . ?
C029 H029 0.9500 . ?
C02A H02A 0.9500 . ?
C02A C02F 1.383(9) . ?
C02B H02B 0.9500 . ?
C02B C02V 1.397(10) . ?
C02C C02Q 1.324(9) . ?
C02C C032 1.455(9) . ?
C02D H02D 0.9500 . ?
C02D C02I 1.390(8) . ?
C02E H02E 0.9500 . ?
C02E C02U 1.416(10) . ?
C02F H02F 0.9500 . ?
C02G H02G 0.9500 . ?
C02H H02H 0.9500 . ?
C02H C02J 1.387(8) . ?
C02I H02I 0.9500 . ?
C02J H02J 0.9500 . ?
C02K H02K 0.9500 . ?
C02K C02Y 1.366(10) . ?
C02L H02L 0.9500 . ?
C02L C02M 1.378(9) . ?
C02L C02R 1.381(10) . ?
C02M H02M 0.9500 . ?
C02N H02N 0.9500 . ?
C02O H02O 0.9500 . ?
C02O C02T 1.357(12) . ?
C02P H02P 0.9500 . ?
C02P C02Z 1.382(11) . ?
C02Q H02Q 0.9500 . ?
C02Q C02S 1.400(9) . ?
C02R H02R 0.9500 . ?
C02S H02S 0.9500 . ?
C02S C033 1.439(12) . ?
C02T H02T 0.9500 . ?
C02T C02V 1.403(13) . ?
C02U H02U 0.9500 . ?
C02U C02X 1.358(12) . ?
C02V H02V 0.9500 . ?
C02W H02W 0.9500 . ?
C02W C02X 1.339(11) . ?
C02X H02X 0.9500 . ?
C02Y H02Y 0.9500 . ?
C02Y C030 1.362(14) . ?
C02Z H02Z 0.9500 . ?
C02Z C030 1.402(14) . ?
C030 H030 0.9500 . ?
C031 H031 0.9500 . ?
C031 C032 1.388(11) . ?
C031 C033 1.409(14) . ?
C032 H032 0.9500 . ?
C033 H033 0.9500 . ?
O1 H1A 0.8704 . ?
O1 H1B 0.8700 . ?
O2 H2A 0.8701 . ?
O2 H2B 0.8703 . ?

loop_
_geom_torsion_atom_site_label_1
_geom_torsion_atom_site_label_2
_geom_torsion_atom_site_label_3
_geom_torsion_atom_site_label_4
_geom_torsion
_geom_torsion_site_symmetry_1
_geom_torsion_site_symmetry_2
_geom_torsion_site_symmetry_3
_geom_torsion_site_symmetry_4
_geom_torsion_publ_flag
N006 C00D C00H C00A 179.0(5) . . . . ?
N006 C00D C00H C01I 0.3(9) . . . . ?
N006 C00D C011 N008 2.1(5) . . . . ?
N006 C00D C011 C00B -177.3(3) . . . . ?
N006 C00P C00T C00I 10.9(6) . . . . ?
N006 C00P C00T C014 -169.5(4) . . . . ?
N008 C00E C00G C012 -4.1(6) . . . . ?
N008 C00E C00G C01E 174.4(4) . . . . ?
N008 C00E C010 C00F -176.8(3) . . . . ?
N008 C00E C010 C00J 1.3(6) . . . . ?
C009 N006 C00D C00H 176.6(5) . . . . ?
C009 N006 C00D C011 -1.8(5) . . . . ?
C009 N006 C00P C00C 107.6(5) . . . . ?
C009 N006 C00P C00T -79.2(5) . . . . ?
C009 N008 C00E C00G 102.1(5) . . . . ?
C009 N008 C00E C010 -81.2(5) . . . . ?
C009 N008 C011 C00B 177.4(6) . . . . ?
C009 N008 C011 C00D -1.7(5) . . . . ?
C00A C00B C011 N008 177.7(5) . . . . ?
C00A C00B C011 C00D -3.2(5) . . . . ?
C00A C00B C01F C01X 0.4(7) . . . . ?
C00A C00H C01I C01K 0.1(6) . . . . ?
C00A C018 C01O C01K -0.3(7) . . . . ?
C00A C018 C01Z C01X 0.2(8) . . . . ?
C00B C00A C00H C00D 0.5(5) . . . . ?
C00B C00A C00H C01I 179.5(4) . . . . ?
C00B C00A C018 C01O -179.3(5) . . . . ?
C00B C00A C018 C01Z -0.5(7) . . . . ?
C00B C01F C01X C01Z -0.7(8) . . . . ?
C00C C00L C00N C014 3.2(7) . . . . ?
C00C C00L C00N C016 -173.4(4) . . . . ?
C00C C00P C00T C00I -176.2(4) . . . . ?
C00C C00P C00T C014 3.4(6) . . . . ?
C00C C00R C00S C01H 58.3(5) . . . . ?
C00C C00R C00S C01N -126.0(4) . . . . ?
C00C C00R C00U C00M 16.5(6) . . . . ?
C00C C00R C00U C01M -167.5(4) . . . . ?
C00D N006 C009 Pd01 178.0(3) . . . . ?
C00D N006 C009 N008 0.7(4) . . . . ?
C00D N006 C00P C00C -67.1(5) . . . . ?
C00D N006 C00P C00T 106.1(4) . . . . ?
C00D C00H C01I C01K 178.7(5) . . . . ?
C00E N008 C009 Pd01 6.7(6) . . . . ?
C00E N008 C009 N006 -176.0(3) . . . . ?
C00E N008 C011 C00B -5.8(8) . . . . ?
C00E N008 C011 C00D 175.1(4) . . . . ?
C00E C00G C012 C01A -140.5(4) . . . . ?
C00E C00G C012 C01G 92.8(5) . . . . ?
C00E C00G C01E C00K 2.9(7) . . . . ?
C00F C00K C00Z C00V -133.2(4) . . . . ?
C00F C00K C00Z C01D 98.3(5) . . . . ?
C00F C00K C01E C00G -1.1(7) . . . . ?
C00G C00E C010 C00F -0.2(6) . . . . ?
C00G C00E C010 C00J 178.0(4) . . . . ?
C00G C012 C01A C024 -153.5(4) . . . . ?
C00G C012 C01A C028 30.5(6) . . . . ?
C00G C012 C01G C022 -124.2(5) . . . . ?
C00G C012 C01G C02E 58.3(6) . . . . ?
C00H C00A C00B C011 1.5(5) . . . . ?
C00H C00A C00B C01F -178.9(4) . . . . ?
C00H C00A C018 C01O -0.2(7) . . . . ?
C00H C00A C018 C01Z 178.6(5) . . . . ?
C00H C00D C011 N008 -176.9(3) . . . . ?
C00H C00D C011 C00B 3.7(5) . . . . ?
C00H C01I C01K C01O -0.7(7) . . . . ?
C00I C00T C014 C00N 179.6(4) . . . . ?
C00I C00W C01C C01P -175.0(4) . . . . ?
C00I C00W C01L C01S 175.0(4) . . . . ?
C00I C019 C01W C01Y -177.8(4) . . . . ?
C00I C019 C026 C02G 177.6(5) . . . . ?
C00J C00Q C013 C00O -179.8(4) . . . . ?
C00J C00Q C015 C01Q -179.4(4) . . . . ?
C00J C00Y C01V C02O -177.7(4) . . . . ?
C00J C00Y C02B C02V 178.0(5) . . . . ?
C00K C00F C010 C00E 2.1(6) . . . . ?
C00K C00F C010 C00J -176.1(4) . . . . ?
C00K C00Z C01D C025 1.9(6) . . . . ?
C00K C00Z C01D C029 -174.5(4) . . . . ?
C00L C00C C00P N006 169.5(4) . . . . ?
C00L C00C C00P C00T -3.4(6) . . . . ?
C00L C00C C00R C00S -73.3(5) . . . . ?
C00L C00C C00R C00U 52.9(5) . . . . ?
C00L C00N C014 C00T -3.3(7) . . . . ?
C00L C00N C016 C01B 55.5(6) . . . . ?
C00L C00N C016 C02C -71.9(6) . . . . ?
C00M C00U C01M C02D 0.7(7) . . . . ?
C00M C01T C02I C02D -1.1(8) . . . . ?
C00N C016 C01B C02K 73.8(5) . . . . ?
C00N C016 C01B C02P -103.9(5) . . . . ?
C00N C016 C02C C02Q 9.5(8) . . . . ?
C00N C016 C02C C032 177.7(5) . . . . ?
C00O C01J C01Q C015 0.8(8) . . . . ?
C00P N006 C009 Pd01 2.8(6) . . . . ?
C00P N006 C009 N008 -174.5(4) . . . . ?
C00P N006 C00D C00H -7.7(7) . . . . ?
C00P N006 C00D C011 173.9(3) . . . . ?
C00P C00C C00L C00N 0.1(7) . . . . ?
C00P C00C C00R C00S 105.6(4) . . . . ?
C00P C00C C00R C00U -128.2(4) . . . . ?
C00P C00T C014 C00N 0.1(6) . . . . ?
C00Q C00J C00Y C01V 101.0(5) . . . . ?
C00Q C00J C00Y C02B -76.0(5) . . . . ?
C00Q C00J C010 C00E 155.2(4) . . . . ?
C00Q C00J C010 C00F -26.7(5) . . . . ?
C00Q C015 C01Q C01J -0.8(8) . . . . ?
C00R C00C C00L C00N 179.0(4) . . . . ?
C00R C00C C00P N006 -9.4(6) . . . . ?
C00R C00C C00P C00T 177.6(4) . . . . ?
C00R C00S C01H C02H 174.8(5) . . . . ?
C00R C00S C01N C021 -173.7(4) . . . . ?
C00R C00U C01M C02D -175.4(5) . . . . ?
C00S C00R C00U C00M 144.2(4) . . . . ?
C00S C00R C00U C01M -39.8(5) . . . . ?
C00S C01H C02H C02J -1.4(9) . . . . ?
C00S C01N C021 C02J -1.2(8) . . . . ?
C00T C00I C00W C01C -23.9(6) . . . . ?
C00T C00I C00W C01L 160.4(4) . . . . ?
C00T C00I C019 C01W 92.7(5) . . . . ?
C00T C00I C019 C026 -84.5(5) . . . . ?
C00U C00M C01T C02I 0.2(7) . . . . ?
C00U C00R C00S C01H -69.5(5) . . . . ?
C00U C00R C00S C01N 106.2(4) . . . . ?
C00U C01M C02D C02I -1.7(9) . . . . ?
C00V C00X C017 C020 2.5(7) . . . . ?
C00V C00Z C01D C025 -124.6(5) . . . . ?
C00V C00Z C01D C029 59.0(5) . . . . ?
C00V C01U C02N C020 1.1(9) . . . . ?
C00W C00I C00T C00P -77.9(5) . . . . ?
C00W C00I C00T C014 102.6(5) . . . . ?
C00W C00I C019 C01W -36.7(6) . . . . ?
C00W C00I C019 C026 146.2(4) . . . . ?
C00W C01C C01P C01R -0.1(7) . . . . ?
C00W C01L C01S C01R 0.6(7) . . . . ?
C00X C00V C00Z C00K -86.0(5) . . . . ?
C00X C00V C00Z C01D 41.7(5) . . . . ?
C00X C00V C01U C02N 0.8(7) . . . . ?
C00X C017 C020 C02N -0.6(8) . . . . ?
C00Y C00J C00Q C013 -36.7(6) . . . . ?
C00Y C00J C00Q C015 142.6(4) . . . . ?
C00Y C00J C010 C00E -79.4(5) . . . . ?
C00Y C00J C010 C00F 98.7(4) . . . . ?
C00Y C01V C02O C02T -1.1(8) . . . . ?
C00Y C02B C02V C02T 0.8(9) . . . . ?
C00Z C00K C01E C00G 177.7(4) . . . . ?
C00Z C00V C00X C017 173.6(4) . . . . ?
C00Z C00V C01U C02N -175.5(5) . . . . ?
C00Z C01D C025 C02A -178.4(5) . . . . ?
C00Z C01D C029 C023 179.1(4) . . . . ?
C010 C00E C00G C012 179.3(4) . . . . ?
C010 C00E C00G C01E -2.3(6) . . . . ?
C010 C00F C00K C00Z 179.7(4) . . . . ?
C010 C00F C00K C01E -1.5(6) . . . . ?
C010 C00J C00Q C013 89.3(5) . . . . ?
C010 C00J C00Q C015 -91.4(4) . . . . ?
C010 C00J C00Y C01V -25.2(5) . . . . ?
C010 C00J C00Y C02B 157.8(4) . . . . ?
C011 N008 C009 Pd01 -176.7(3) . . . . ?
C011 N008 C009 N006 0.6(4) . . . . ?
C011 N008 C00E C00G -74.1(5) . . . . ?
C011 N008 C00E C010 102.7(4) . . . . ?
C011 C00B C01F C01X 179.7(5) . . . . ?
C011 C00D C00H C00A -2.6(5) . . . . ?
C011 C00D C00H C01I 178.7(5) . . . . ?
C012 C00G C01E C00K -178.6(4) . . . . ?
C012 C01A C024 C02R -177.1(5) . . . . ?
C012 C01A C028 C02M 178.2(5) . . . . ?
C012 C01G C022 C02W -177.0(5) . . . . ?
C012 C01G C02E C02U 178.0(5) . . . . ?
C013 C00O C01J C01Q 0.1(8) . . . . ?
C013 C00Q C015 C01Q 0.0(7) . . . . ?
C014 C00N C016 C01B -121.0(5) . . . . ?
C014 C00N C016 C02C 111.5(5) . . . . ?
C015 C00Q C013 C00O 0.8(7) . . . . ?
C016 C00N C014 C00T 173.3(4) . . . . ?
C016 C01B C02K C02Y -176.6(6) . . . . ?
C016 C01B C02P C02Z 176.4(6) . . . . ?
C016 C02C C02Q C02S 175.3(6) . . . . ?
C016 C02C C032 C031 -174.7(7) . . . . ?
C017 C020 C02N C01U -1.2(9) . . . . ?
C018 C00A C00B C011 -179.3(4) . . . . ?
C018 C00A C00B C01F 0.3(7) . . . . ?
C018 C00A C00H C00D -178.7(4) . . . . ?
C018 C00A C00H C01I 0.3(7) . . . . ?
C019 C00I C00T C00P 155.0(4) . . . . ?
C019 C00I C00T C014 -24.5(6) . . . . ?
C019 C00I C00W C01C 103.8(5) . . . . ?
C019 C00I C00W C01L -71.9(5) . . . . ?
C019 C01W C01Y C027 1.1(8) . . . . ?
C019 C026 C02G C027 -0.5(9) . . . . ?
C01A C012 C01G C022 108.4(5) . . . . ?
C01A C012 C01G C02E -69.1(6) . . . . ?
C01A C024 C02R C02L -0.8(9) . . . . ?
C01A C028 C02M C02L -1.6(9) . . . . ?
C01B C016 C02C C02Q -115.1(7) . . . . ?
C01B C016 C02C C032 53.1(6) . . . . ?
C01B C02K C02Y C030 -0.2(12) . . . . ?
C01B C02P C02Z C030 0.5(12) . . . . ?
C01C C00W C01L C01S -0.9(7) . . . . ?
C01C C01P C01R C01S -0.2(7) . . . . ?
C01D C025 C02A C02F -0.4(10) . . . . ?
C01E C00G C012 C01A 41.1(6) . . . . ?
C01E C00G C012 C01G -85.6(5) . . . . ?
C01E C00K C00Z C00V 48.0(6) . . . . ?
C01E C00K C00Z C01D -80.5(5) . . . . ?
C01F C00B C011 N008 -1.7(10) . . . . ?
C01F C00B C011 C00D 177.4(5) . . . . ?
C01F C01X C01Z C018 0.5(9) . . . . ?
C01G C012 C01A C024 -27.3(6) . . . . ?
C01G C012 C01A C028 156.7(4) . . . . ?
C01G C022 C02W C02X -1.6(10) . . . . ?
C01G C02E C02U C02X -0.8(11) . . . . ?
C01H C00S C01N C021 2.2(7) . . . . ?
C01H C02H C02J C021 2.4(9) . . . . ?
C01I C01K C01O C018 0.8(8) . . . . ?
C01J C00O C013 C00Q -0.9(8) . . . . ?
C01L C00W C01C C01P 0.7(7) . . . . ?
C01M C02D C02I C01T 1.9(10) . . . . ?
C01N C00S C01H C02H -0.9(7) . . . . ?
C01N C021 C02J C02H -1.1(8) . . . . ?
C01O C018 C01Z C01X 178.8(5) . . . . ?
C01P C01R C01S C01L -0.1(8) . . . . ?
C01T C00M C00U C00R 175.9(4) . . . . ?
C01T C00M C00U C01M 0.0(7) . . . . ?
C01U C00V C00X C017 -2.5(6) . . . . ?
C01U C00V C00Z C00K 90.1(5) . . . . ?
C01U C00V C00Z C01D -142.2(4) . . . . ?
C01V C00Y C02B C02V 0.9(8) . . . . ?
C01V C02O C02T C02V 2.8(9) . . . . ?
C01W C019 C026 C02G 0.4(8) . . . . ?
C01W C01Y C027 C02G -1.2(9) . . . . ?
C01Y C027 C02G C026 0.9(10) . . . . ?
C01Z C018 C01O C01K -179.0(5) . . . . ?
C022 C01G C02E C02U 0.5(8) . . . . ?
C022 C02W C02X C02U 1.3(11) . . . . ?
C024 C01A C028 C02M 2.1(8) . . . . ?
C025 C01D C029 C023 2.4(7) . . . . ?
C025 C02A C02F C023 2.2(10) . . . . ?
C026 C019 C01W C01Y -0.6(7) . . . . ?
C028 C01A C024 C02R -0.8(7) . . . . ?
C029 C01D C025 C02A -1.9(8) . . . . ?
C029 C023 C02F C02A -1.6(9) . . . . ?
C02B C00Y C01V C02O -0.8(7) . . . . ?
C02C C016 C01B C02K -158.1(5) . . . . ?
C02C C016 C01B C02P 24.2(6) . . . . ?
C02C C02Q C02S C033 -4.6(11) . . . . ?
C02E C01G C022 C02W 0.6(8) . . . . ?
C02E C02U C02X C02W -0.2(12) . . . . ?
C02F C023 C029 C01D -0.7(8) . . . . ?
C02K C01B C02P C02Z -1.3(9) . . . . ?
C02K C02Y C030 C02Z -0.7(14) . . . . ?
C02M C02L C02R C024 1.3(10) . . . . ?
C02O C02T C02V C02B -2.7(10) . . . . ?
C02P C01B C02K C02Y 1.2(9) . . . . ?
C02P C02Z C030 C02Y 0.5(14) . . . . ?
C02Q C02C C032 C031 -5.4(11) . . . . ?
C02Q C02S C033 C031 -0.3(12) . . . . ?
C02R C02L C02M C028 -0.1(10) . . . . ?
C032 C02C C02Q C02S 7.5(11) . . . . ?
C032 C031 C033 C02S 1.9(14) . . . . ?
C033 C031 C032 C02C 0.9(13) . . . . ?
